data_4504747
loop_
_publ_author_name
'Lu, Wen-Guan'
'Jiang, Long'
'Feng, Xiao-Long'
'Lu, Tong-Bu'

_publ_section_title
;
 Three 3D Coordination Polymers Constructed by Cd(II) and Zn(II) with
 Imidazole-4,5-Dicarboxylate and 4,4&#x2018;-Bipyridyl Building Blocks
;
_journal_issue 2
_journal_name_full 'Crystal Growth &amp; Design'
_journal_page_first 564
_journal_paper_doi 10.1021/cg0505158
_journal_volume 6
_journal_year 2006
_chemical_formula_sum 'C90 H70 Cd9 N26 O40'
_chemical_formula_weight 3167.27
_chemical_name_common Cd9L4(HL)4(bpy)4(H2bpy)(H2O)8
_chemical_name_systematic
; 
 ? 
;
_space_group_IT_number 58
_symmetry_cell_setting orthorhombic
_symmetry_space_group_name_Hall '-P 2 2n'
_symmetry_space_group_name_H-M 'P n n m'
_atom_sites_solution_hydrogens geom
_atom_sites_solution_primary direct
_atom_sites_solution_secondary difmap
_audit_creation_method SHELXL-97
_cell_angle_alpha 90.00
_cell_angle_beta 90.00
_cell_angle_gamma 90.00
_cell_formula_units_Z 2
_cell_length_a 20.195(2)
_cell_length_b 15.8339(18)
_cell_length_c 16.2758(19)
_cell_measurement_reflns_used 996
_cell_measurement_temperature 293(2)
_cell_measurement_theta_max 26.724
_cell_measurement_theta_min 3.269
_cell_volume 5204.4(10)
_computing_cell_refinement 'SAINT V.6.22'
_computing_data_collection 'SMART V.5.618'
_computing_data_reduction 'SAINT V.6.22'
_computing_molecular_graphics 'SHELXTL (Siemens, 1996)'
_computing_publication_material CIFTAB
_computing_structure_refinement 'SHELXL-97 (Sheldrick, 1997)'
_computing_structure_solution 'SHELXS-97 (Sheldrick, 1990)'
_diffrn_ambient_temperature 293(2)
_diffrn_detector_area_resol_mean '8.33 mm^-1^'
_diffrn_measured_fraction_theta_full 0.990
_diffrn_measured_fraction_theta_max 0.990
_diffrn_measurement_device_type 'Brucker SMART 1000'
_diffrn_measurement_method 'omega sacns'
_diffrn_radiation_monochromator graphite
_diffrn_radiation_source 'normal-focus sealed tube'
_diffrn_radiation_type MoK\a
_diffrn_radiation_wavelength 0.71073
_diffrn_reflns_av_R_equivalents 0.0429
_diffrn_reflns_av_sigmaI/netI 0.0417
_diffrn_reflns_limit_h_max 25
_diffrn_reflns_limit_h_min -23
_diffrn_reflns_limit_k_max 20
_diffrn_reflns_limit_k_min -9
_diffrn_reflns_limit_l_max 20
_diffrn_reflns_limit_l_min -18
_diffrn_reflns_number 21961
_diffrn_reflns_theta_full 27.13
_diffrn_reflns_theta_max 27.13
_diffrn_reflns_theta_min 1.61
_exptl_absorpt_coefficient_mu 1.905
_exptl_absorpt_correction_T_max 0.7632
_exptl_absorpt_correction_T_min 0.4616
_exptl_absorpt_correction_type multi-scan
_exptl_absorpt_process_details 'SADABS V2.03'
_exptl_crystal_colour colourless
_exptl_crystal_density_diffrn 2.038
_exptl_crystal_density_method 'not measured'
_exptl_crystal_description prism
_exptl_crystal_F_000 3108
_exptl_crystal_size_max 0.48
_exptl_crystal_size_mid 0.17
_exptl_crystal_size_min 0.15
_refine_diff_density_max 2.978
_refine_diff_density_min -0.946
_refine_diff_density_rms 0.202
_refine_ls_extinction_method none
_refine_ls_goodness_of_fit_ref 1.034
_refine_ls_hydrogen_treatment mixed
_refine_ls_matrix_type full
_refine_ls_number_parameters 366
_refine_ls_number_reflns 5898
_refine_ls_number_restraints 56
_refine_ls_restrained_S_all 1.047
_refine_ls_R_factor_all 0.0836
_refine_ls_R_factor_gt 0.0520
_refine_ls_shift/su_max 0.000
_refine_ls_shift/su_mean 0.000
_refine_ls_structure_factor_coef Fsqd
_refine_ls_weighting_details 'calc w=1/[\s^2^(Fo^2^)+(0.0829P)^2^+24.7659P] where P=(Fo^2^+2Fc^2^)/3'
_refine_ls_weighting_scheme calc
_refine_ls_wR_factor_gt 0.1363
_refine_ls_wR_factor_ref 0.1571
_reflns_number_gt 3985
_reflns_number_total 5898
_reflns_threshold_expression >2sigma(I)
_cod_data_source_file cg0505158si20051004_011433.cif
_cod_data_source_block 1
_cod_depositor_comments
;
The following automatic conversions were performed:

'_symmetry_cell_setting' value 'Orthorhombic' changed to
'orthorhombic' according to
/home/saulius/struct/CIF-dictionaries/cif_core.dic dictionary named
'cif_core.dic' version 2.4.1 from 2010-06-29.

Automatic conversion script
Id: cif_fix_values 1715 2011-07-08 13:25:40Z adriana 
;
_cod_original_sg_symbol_H-M Pnnm
_cod_database_code 4504747

loop_
_symmetry_equiv_pos_as_xyz
'x, y, z'
'-x, -y, z'
'-x+1/2, y+1/2, -z+1/2'
'x+1/2, -y+1/2, -z+1/2'
'-x, -y, -z'
'x, y, -z'
'x-1/2, -y-1/2, z-1/2'
'-x-1/2, y-1/2, z-1/2'

loop_
_atom_site_label
_atom_site_type_symbol
_atom_site_fract_x
_atom_site_fract_y
_atom_site_fract_z
_atom_site_U_iso_or_equiv
_atom_site_adp_type
_atom_site_occupancy
_atom_site_symmetry_multiplicity
_atom_site_calc_flag
_atom_site_refinement_flags
Cd1 Cd 0.40869(2) -0.03995(3) 0.29349(3) 0.02413(15) Uani 1 1 d .
Cd2 Cd 0.19539(2) 0.27504(3) 0.29553(3) 0.02725(15) Uani 1 1 d .
Cd3 Cd 0.0000 0.5000 0.5000 0.0372(3) Uani 1 4 d S
C1 C 0.4588(4) 0.1546(4) 0.2879(5) 0.0376(17) Uani 1 1 d .
C2 C 0.3858(3) 0.1548(4) 0.2820(4) 0.0300(15) Uani 1 1 d .
C3 C 0.3408(4) 0.2193(4) 0.2811(5) 0.0338(16) Uani 1 1 d .
C4 C 0.3483(4) 0.3119(5) 0.2876(5) 0.045(2) Uani 1 1 d .
C5 C 0.2884(3) 0.1033(4) 0.2697(5) 0.0360(17) Uani 1 1 d .
H5 H 0.2538 0.0651 0.2635 0.043 Uiso 1 1 calc R
C6 C 0.4137(5) -0.0177(7) 0.5000 0.036(2) Uani 1 2 d S
H6A H 0.4384 0.0318 0.5000 0.044 Uiso 1 2 calc SR
C7 C 0.3610(3) -0.1259(4) 0.4577(4) 0.0315(15) Uani 1 1 d .
C8 C 0.3319(4) -0.1842(5) 0.3984(4) 0.0372(17) Uani 1 1 d .
C9 C 0.1151(3) 0.4160(4) 0.3918(4) 0.0284(14) Uani 1 1 d .
C10 C 0.1459(3) 0.3627(4) 0.4574(4) 0.0278(14) Uani 1 1 d .
C11 C 0.2048(5) 0.2590(6) 0.5000 0.036(2) Uani 1 2 d S
H11 H 0.2315 0.2111 0.5000 0.043 Uiso 1 2 calc SR
C12 C 0.1064(4) 0.1199(5) 0.2264(5) 0.047(2) Uani 1 1 d .
H12 H 0.1320 0.1306 0.1801 0.057 Uiso 1 1 calc R
C13 C 0.0616(4) 0.0542(5) 0.2243(5) 0.047(2) Uani 1 1 d .
H13 H 0.0566 0.0223 0.1767 0.056 Uiso 1 1 calc R
C14 C 0.0241(4) 0.0359(5) 0.2935(5) 0.047(2) Uani 1 1 d .
C15 C 0.0319(6) 0.0881(8) 0.3582(7) 0.097(5) Uani 1 1 d .
H15 H 0.0059 0.0807 0.4048 0.117 Uiso 1 1 calc R
C16 C 0.0778(6) 0.1519(7) 0.3562(6) 0.089(4) Uani 1 1 d .
H16 H 0.0832 0.1852 0.4028 0.107 Uiso 1 1 calc R
C17 C 0.0529(7) 0.6779(8) 0.4290(6) 0.134(6) Uani 1 1 d DU
H17 H 0.0385 0.6533 0.3803 0.160 Uiso 1 1 calc R
C18 C 0.0874(7) 0.7557(8) 0.4258(6) 0.146(6) Uani 1 1 d DU
H18 H 0.0957 0.7823 0.3759 0.176 Uiso 1 1 calc R
C19 C 0.1085(6) 0.7911(6) 0.5000 0.048(3) Uani 1 2 d SD
C20 C 0.1474(7) 0.8761(8) 0.5000 0.067(4) Uani 1 2 d SD
C21 C 0.1633(6) 0.9120(7) 0.4244(6) 0.117(5) Uani 1 1 d DU
H21 H 0.1526 0.8867 0.3746 0.140 Uiso 1 1 calc R
C22 C 0.1969(6) 0.9894(8) 0.4296(6) 0.138(6) Uani 1 1 d DU
H22 H 0.2084 1.0157 0.3805 0.165 Uiso 1 1 calc R
C23 C -0.0141(17) 0.8032(8) 0.0000 0.44(4) Uiso 1 2 d SD
H23 H -0.0461 0.7608 0.0000 0.523 Uiso 1 2 calc SR
C24 C -0.0334(10) 0.8873(7) 0.0000 0.31(2) Uiso 1 2 d SD
H24 H -0.0784 0.8999 0.0000 0.370 Uiso 1 2 calc SR
C25 C 0.0112(5) 0.9529(3) 0.0000 0.215(17) Uiso 1 2 d SD
C26 C 0.0760(7) 0.9284(12) 0.0000 0.42(4) Uiso 1 2 d SD
H26 H 0.1086 0.9698 0.0000 0.508 Uiso 1 2 calc SR
C27 C 0.0953(13) 0.8437(15) 0.0000 0.27(2) Uiso 1 2 d SD
H27 H 0.1400 0.8298 0.0000 0.322 Uiso 1 2 calc SR
N1 N 0.3521(3) 0.0803(3) 0.2748(4) 0.0326(13) Uani 1 1 d .
N2 N 0.2796(3) 0.1865(4) 0.2744(4) 0.0348(14) Uani 1 1 d .
N3 N 0.3943(3) -0.0565(4) 0.4310(4) 0.0335(13) Uani 1 1 d .
N4 N 0.1839(3) 0.2966(4) 0.4320(3) 0.0321(13) Uani 1 1 d .
N5 N 0.1143(3) 0.1683(4) 0.2918(4) 0.0434(16) Uani 1 1 d .
N6 N 0.0405(5) 0.6391(5) 0.5000 0.052(3) Uani 1 2 d SD
N7 N 0.2137(7) 1.0289(8) 0.5000 0.098(5) Uani 1 2 d SD
N8 N 0.0496(19) 0.7827(9) 0.0000 0.66(6) Uiso 1 2 d SD
H3A H 0.053(4) 0.7240(11) 0.0000 0.01(2) Uiso 1 2 d SD
O1 O 0.4856(2) 0.0822(3) 0.2898(3) 0.0407(13) Uani 1 1 d .
O2 O 0.4894(3) 0.2222(4) 0.2900(5) 0.065(2) Uani 1 1 d .
O3 O 0.4080(3) 0.3422(4) 0.2897(6) 0.076(3) Uani 1 1 d .
H3 H 0.4340 0.3049 0.3033 0.114 Uiso 1 1 calc R
O4 O 0.2995(3) 0.3577(3) 0.2890(4) 0.0521(16) Uani 1 1 d .
O5 O 0.3374(3) -0.1665(3) 0.3251(3) 0.0441(14) Uani 1 1 d .
O6 O 0.3020(3) -0.2495(4) 0.4237(4) 0.0631(18) Uani 1 1 d .
O7 O 0.1302(3) 0.3944(3) 0.3188(3) 0.0396(13) Uani 1 1 d .
O8 O 0.0781(3) 0.4745(3) 0.4048(3) 0.0476(15) Uani 1 1 d .
O1W O 0.2071(9) 0.0048(11) 0.1000(12) 0.245(8) Uiso 1 1 d .
O2W O 0.3373(9) 0.1607(11) 0.5000(12) 0.67(5) Uiso 1 2 d SR
O4W O 0.2915(9) 0.1026(11) 0.0637(12) 0.32(2) Uiso 0.50 1 d PR

loop_
_atom_site_aniso_label
_atom_site_aniso_U_11
_atom_site_aniso_U_22
_atom_site_aniso_U_33
_atom_site_aniso_U_23
_atom_site_aniso_U_13
_atom_site_aniso_U_12
Cd1 0.0213(3) 0.0242(2) 0.0270(3) -0.00045(19) 0.00023(19) -0.00089(18)
Cd2 0.0273(3) 0.0277(3) 0.0268(3) -0.0012(2) 0.0027(2) 0.00682(19)
Cd3 0.0422(6) 0.0431(6) 0.0264(5) 0.000 0.000 0.0218(5)
C1 0.024(4) 0.031(4) 0.058(5) 0.001(3) 0.002(3) 0.002(3)
C2 0.024(3) 0.033(4) 0.033(4) 0.005(3) 0.001(3) 0.001(3)
C3 0.031(4) 0.026(3) 0.044(4) -0.002(3) 0.002(3) 0.003(3)
C4 0.037(4) 0.025(4) 0.074(6) 0.005(4) 0.009(4) 0.000(3)
C5 0.023(4) 0.028(4) 0.056(5) 0.000(3) 0.002(3) 0.002(3)
C6 0.045(6) 0.036(5) 0.028(5) 0.000 0.000 -0.010(5)
C7 0.032(4) 0.036(4) 0.026(3) -0.005(3) 0.001(3) -0.007(3)
C8 0.043(4) 0.044(4) 0.025(4) 0.002(3) 0.002(3) -0.006(4)
C9 0.031(4) 0.031(3) 0.023(3) 0.001(3) -0.001(3) -0.001(3)
C10 0.031(4) 0.029(3) 0.024(3) -0.001(3) 0.003(3) 0.006(3)
C11 0.038(6) 0.031(5) 0.039(6) 0.000 0.000 0.019(5)
C12 0.052(5) 0.047(5) 0.043(5) 0.003(4) 0.006(4) -0.019(4)
C13 0.056(5) 0.040(4) 0.044(5) -0.011(4) 0.011(4) -0.013(4)
C14 0.043(5) 0.042(4) 0.057(5) -0.001(4) -0.004(4) -0.011(4)
C15 0.104(9) 0.130(11) 0.058(7) -0.035(7) 0.031(6) -0.080(8)
C16 0.106(9) 0.104(9) 0.056(6) -0.040(6) 0.034(6) -0.071(7)
C17 0.166(10) 0.124(9) 0.111(9) 0.008(7) -0.007(8) -0.043(8)
C18 0.174(10) 0.130(9) 0.135(10) 0.007(8) 0.003(8) -0.051(8)
C19 0.066(8) 0.049(7) 0.029(6) 0.000 0.000 0.006(6)
C20 0.074(10) 0.073(9) 0.053(8) 0.000 0.000 0.018(8)
C21 0.142(9) 0.099(8) 0.110(8) 0.012(7) 0.005(7) -0.038(7)
C22 0.142(10) 0.133(9) 0.138(10) 0.017(8) 0.018(8) -0.033(8)
N1 0.028(3) 0.023(3) 0.047(4) -0.002(2) 0.002(3) 0.001(2)
N2 0.025(3) 0.032(3) 0.047(4) -0.001(3) 0.004(3) 0.008(3)
N3 0.036(3) 0.032(3) 0.032(3) 0.001(3) 0.000(3) -0.004(3)
N4 0.036(3) 0.034(3) 0.027(3) 0.000(2) 0.000(2) 0.005(3)
N5 0.037(4) 0.038(3) 0.055(4) -0.001(3) 0.005(3) -0.006(3)
N6 0.072(7) 0.043(5) 0.040(6) 0.000 0.000 0.011(5)
N7 0.086(11) 0.083(10) 0.125(14) 0.000 0.000 -0.015(8)
O1 0.021(3) 0.032(3) 0.068(4) 0.001(2) 0.000(2) 0.003(2)
O2 0.030(3) 0.036(3) 0.128(7) 0.002(3) 0.006(3) -0.002(2)
O3 0.040(4) 0.027(3) 0.162(8) 0.003(4) 0.014(4) -0.003(3)
O4 0.040(3) 0.025(3) 0.091(5) 0.001(3) 0.009(3) 0.007(2)
O5 0.059(4) 0.051(3) 0.023(3) 0.000(2) 0.002(2) -0.023(3)
O6 0.087(5) 0.063(4) 0.039(3) -0.010(3) 0.002(3) -0.040(4)
O7 0.059(4) 0.037(3) 0.023(2) -0.002(2) 0.001(2) 0.018(3)
O8 0.059(4) 0.048(3) 0.036(3) 0.013(2) 0.010(3) 0.033(3)

loop_
_atom_type_symbol
_atom_type_description
_atom_type_scat_dispersion_real
_atom_type_scat_dispersion_imag
_atom_type_scat_source
C C 0.0033 0.0016 'International Tables Vol C Tables 4.2.6.8 and 6.1.1.4'
H H 0.0000 0.0000 'International Tables Vol C Tables 4.2.6.8 and 6.1.1.4'
N N 0.0061 0.0033 'International Tables Vol C Tables 4.2.6.8 and 6.1.1.4'
O O 0.0106 0.0060 'International Tables Vol C Tables 4.2.6.8 and 6.1.1.4'
Cd Cd -0.8075 1.2024 'International Tables Vol C Tables 4.2.6.8 and 6.1.1.4'

loop_
_geom_angle_atom_site_label_1
_geom_angle_atom_site_label_2
_geom_angle_atom_site_label_3
_geom_angle
_geom_angle_site_symmetry_1
_geom_angle_site_symmetry_3
O1 Cd1 N1 137.4(2) 2_655 .
O1 Cd1 O7 100.0(2) 2_655 3_545
N1 Cd1 O7 96.0(2) . 3_545
O1 Cd1 N3 96.5(2) 2_655 .
N1 Cd1 N3 99.6(2) . .
O7 Cd1 N3 134.77(18) 3_545 .
O1 Cd1 O1 68.6(2) 2_655 .
N1 Cd1 O1 69.72(18) . .
O7 Cd1 O1 124.06(18) 3_545 .
N3 Cd1 O1 101.16(19) . .
O1 Cd1 O5 108.22(19) 2_655 .
N1 Cd1 O5 114.3(2) . .
O7 Cd1 O5 66.30(16) 3_545 .
N3 Cd1 O5 68.57(18) . .
O1 Cd1 O5 169.19(17) . .
N2 Cd2 N4 109.0(2) . .
N2 Cd2 O5 110.2(2) . 3
N4 Cd2 O5 139.39(19) . 3
N2 Cd2 O7 164.6(2) . .
N4 Cd2 O7 70.14(18) . .
O5 Cd2 O7 69.26(17) 3 .
N2 Cd2 N5 94.3(2) . .
N4 Cd2 N5 93.6(2) . .
O5 Cd2 N5 93.9(2) 3 .
O7 Cd2 N5 101.2(2) . .
N2 Cd2 O4 71.3(2) . .
N4 Cd2 O4 92.8(2) . .
O5 Cd2 O4 89.7(2) 3 .
O7 Cd2 O4 93.31(18) . .
N5 Cd2 O4 165.5(2) . .
O8 Cd3 O8 180.000(1) 6_556 2_565
O8 Cd3 O8 87.1(3) 6_556 .
O8 Cd3 O8 92.9(3) 2_565 .
O8 Cd3 O8 92.9(3) 6_556 5_566
O8 Cd3 O8 87.1(3) 2_565 5_566
O8 Cd3 O8 180.000(1) . 5_566
O8 Cd3 N6 94.3(2) 6_556 5_566
O8 Cd3 N6 85.7(2) 2_565 5_566
O8 Cd3 N6 94.3(2) . 5_566
O8 Cd3 N6 85.7(2) 5_566 5_566
O8 Cd3 N6 85.7(2) 6_556 .
O8 Cd3 N6 94.3(2) 2_565 .
O8 Cd3 N6 85.7(2) . .
O8 Cd3 N6 94.3(2) 5_566 .
N6 Cd3 N6 180.000(1) 5_566 .
O2 C1 O1 124.7(7) . .
O2 C1 C2 119.9(6) . .
O1 C1 C2 115.4(6) . .
N1 C2 C3 108.3(6) . .
N1 C2 C1 120.0(6) . .
C3 C2 C1 131.7(7) . .
N2 C3 C2 108.8(6) . .
N2 C3 C4 118.9(6) . .
C2 C3 C4 132.3(7) . .
O4 C4 O3 121.9(7) . .
O4 C4 C3 120.4(7) . .
O3 C4 C3 117.7(7) . .
N2 C5 N1 113.2(6) . .
N3 C6 N3 114.1(9) . 6_556
N3 C7 C7 108.6(4) . 6_556
N3 C7 C8 120.0(6) . .
C7 C7 C8 131.4(4) 6_556 .
O5 C8 O6 123.0(7) . .
O5 C8 C7 117.4(7) . .
O6 C8 C7 119.6(6) . .
O8 C9 O7 121.2(6) . .
O8 C9 C10 124.3(6) . .
O7 C9 C10 114.5(6) . .
N4 C10 C10 107.6(4) . 6_556
N4 C10 C9 116.8(6) . .
C10 C10 C9 135.5(4) 6_556 .
N4 C11 N4 113.2(8) . 6_556
N5 C12 C13 122.5(8) . .
C12 C13 C14 119.7(8) . .
C15 C14 C13 116.2(8) . .
C15 C14 C14 122.9(7) . 2
C13 C14 C14 120.9(5) . 2
C14 C15 C16 120.8(9) . .
N5 C16 C15 123.1(9) . .
N6 C17 C18 121.8(13) . .
C19 C18 C17 117.9(13) . .
C18 C19 C18 119.4(13) . 6_556
C18 C19 C20 120.0(7) . .
C18 C19 C20 120.0(7) 6_556 .
C21 C20 C21 124.1(14) 6_556 .
C21 C20 C19 118.0(7) 6_556 .
C21 C20 C19 118.0(7) . .
C20 C21 C22 114.5(13) . .
N7 C22 C21 125.2(14) . .
N8 C23 C24 120.4(8) . .
C25 C24 C23 122.8(7) . .
C26 C25 C24 114.4(8) . .
C26 C25 C25 123.4(9) . 2_575
C24 C25 C25 122.2(9) . 2_575
C25 C26 C27 122.8(7) . .
N8 C27 C26 120.1(8) . .
C5 N1 C2 104.4(6) . .
C5 N1 Cd1 136.8(5) . .
C2 N1 Cd1 117.9(4) . .
C5 N2 C3 105.3(6) . .
C5 N2 Cd2 137.1(5) . .
C3 N2 Cd2 116.4(4) . .
C6 N3 C7 104.3(6) . .
C6 N3 Cd1 137.4(5) . .
C7 N3 Cd1 118.1(4) . .
C11 N4 C10 105.7(6) . .
C11 N4 Cd2 136.1(5) . .
C10 N4 Cd2 118.1(4) . .
C16 N5 C12 117.6(7) . .
C16 N5 Cd2 120.9(6) . .
C12 N5 Cd2 121.4(5) . .
C17 N6 C17 120.2(14) 6_556 .
C17 N6 Cd3 119.9(7) 6_556 .
C17 N6 Cd3 119.9(7) . .
C22 N7 C22 116.4(14) . 6_556
C23 N8 C27 119.6(9) . .
C1 O1 Cd1 132.7(5) . 2_655
C1 O1 Cd1 116.0(4) . .
Cd1 O1 Cd1 111.3(2) 2_655 .
C4 O4 Cd2 111.8(5) . .
C8 O5 Cd2 136.0(5) . 3_545
C8 O5 Cd1 115.5(5) . .
Cd2 O5 Cd1 108.34(19) 3_545 .
C9 O7 Cd1 123.5(4) . 3
C9 O7 Cd2 120.3(4) . .
Cd1 O7 Cd2 116.1(2) 3 .
C9 O8 Cd3 133.8(5) . .

loop_
_geom_bond_atom_site_label_1
_geom_bond_atom_site_label_2
_geom_bond_distance
_geom_bond_site_symmetry_2
Cd1 O1 2.238(5) 2_655
Cd1 N1 2.241(6) .
Cd1 O7 2.245(5) 3_545
Cd1 N3 2.272(6) .
Cd1 O1 2.482(5) .
Cd1 O5 2.520(5) .
Cd2 N2 2.230(6) .
Cd2 N4 2.259(6) .
Cd2 O5 2.269(5) 3
Cd2 O7 2.334(5) .
Cd2 N5 2.355(6) .
Cd2 O4 2.478(6) .
Cd3 O8 2.247(5) 6_556
Cd3 O8 2.247(5) 2_565
Cd3 O8 2.247(5) .
Cd3 O8 2.247(5) 5_566
Cd3 N6 2.349(9) 5_566
Cd3 N6 2.349(9) .
C1 O2 1.237(9) .
C1 O1 1.267(8) .
C1 C2 1.478(10) .
C2 N1 1.366(9) .
C2 C3 1.367(10) .
C3 N2 1.347(9) .
C3 C4 1.477(10) .
C4 O4 1.225(9) .
C4 O3 1.299(10) .
C5 N2 1.330(9) .
C5 N1 1.341(9) .
C6 N3 1.337(8) .
C6 N3 1.337(8) 6_556
C7 N3 1.360(9) .
C7 C7 1.378(13) 6_556
C7 C8 1.460(10) .
C8 O5 1.231(8) .
C8 O6 1.266(9) .
C9 O8 1.209(8) .
C9 O7 1.273(8) .
C9 C10 1.496(9) .
C10 N4 1.363(8) .
C10 C10 1.387(12) 6_556
C11 N4 1.325(8) .
C11 N4 1.325(8) 6_556
C12 N5 1.321(10) .
C12 C13 1.379(11) .
C13 C14 1.389(11) .
C14 C15 1.347(13) .
C14 C14 1.496(16) 2
C15 C16 1.372(13) .
C16 N5 1.306(11) .
C17 N6 1.333(8) .
C17 C18 1.415(8) .
C18 C19 1.399(8) .
C19 C18 1.399(8) 6_556
C19 C20 1.558(15) .
C20 C21 1.393(8) 6_556
C20 C21 1.393(8) .
C21 C22 1.404(8) .
C22 N7 1.349(8) .
C23 N8 1.327(9) .
C23 C24 1.388(10) .
C24 C25 1.375(9) .
C25 C26 1.365(9) .
C25 C25 1.558(8) 2_575
C26 C27 1.395(10) .
C27 N8 1.336(9) .
N6 C17 1.333(8) 6_556
N7 C22 1.349(8) 6_556
O1 Cd1 2.238(5) 2_655
O5 Cd2 2.269(5) 3_545
O7 Cd1 2.245(5) 3
